data_7015408
loop_
_publ_author_name
'Fischer, Christian'
'Kohrt, Christina'
'Drexler, Hans-Joachim'
'Baumann, Wolfgang'
'Heller, Detlef'

_publ_section_title
;
 Trinuclear rhodium hydride complexes.
;
_journal_issue 16
_journal_name_full 'Dalton transactions (Cambridge, England : 2003)'
_journal_page_first 4162
_journal_page_last 4166
_journal_paper_doi 10.1039/c0dt01564d
_journal_volume 40
_journal_year 2011
_chemical_absolute_configuration ad
_chemical_formula_sum 'C20 H40 B F4 P2 Rh'
_chemical_formula_weight 532.18
_chemical_name_systematic
;
?
;
_space_group_IT_number 5
_symmetry_cell_setting monoclinic
_symmetry_Int_Tables_number 5
_symmetry_space_group_name_Hall 'C 2y'
_symmetry_space_group_name_H-M 'C 1 2 1'
_atom_sites_solution_hydrogens geom
_atom_sites_solution_primary direct
_atom_sites_solution_secondary difmap
_audit_creation_method SHELXL-97
_cell_angle_alpha 90.00
_cell_angle_beta 92.781(9)
_cell_angle_gamma 90.00
_cell_formula_units_Z 4
_cell_length_a 18.684(2)
_cell_length_b 7.6055(6)
_cell_length_c 17.408(2)
_cell_measurement_reflns_used 2390
_cell_measurement_temperature 200(2)
_cell_measurement_theta_max 26.90
_cell_measurement_theta_min 2.16
_cell_volume 2470.8(4)
_computing_cell_refinement X-AREA
_computing_data_collection 'X-AREA (Stoe & Cie, 2005)'
_computing_data_reduction 'X-RED (Stoe & Cie, 2005)'
_computing_molecular_graphics 'SHELXTL (Sheldrick, 2008)'
_computing_publication_material 'SHELXTL (Sheldrick, 2008)'
_computing_structure_refinement 'SHELXL-97 (Sheldrick, 2008)'
_computing_structure_solution 'SHELXS-97 (Sheldrick, 2008)'
_diffrn_ambient_temperature 200
_diffrn_detector 'image plate (34 cm diameter)'
_diffrn_detector_area_resol_mean 6.67
_diffrn_detector_type STOE
_diffrn_measured_fraction_theta_full 0.885
_diffrn_measured_fraction_theta_max 0.887
_diffrn_measurement_details ' 333 frames, detector distance = 120 mm'
_diffrn_measurement_device '2-circle goniometer'
_diffrn_measurement_device_type 'STOE IPDS 2'
_diffrn_measurement_method 'rotation method'
_diffrn_radiation_collimation '0.5 mm diameter, monocapillary'
_diffrn_radiation_monochromator 'plane graphite'
_diffrn_radiation_polarisn_norm 0
_diffrn_radiation_type 'Mo K\a'
_diffrn_radiation_wavelength 0.71073
_diffrn_reflns_av_R_equivalents 0.0269
_diffrn_reflns_av_sigmaI/netI 0.0735
_diffrn_reflns_limit_h_max 22
_diffrn_reflns_limit_h_min -21
_diffrn_reflns_limit_k_max 6
_diffrn_reflns_limit_k_min -9
_diffrn_reflns_limit_l_max 21
_diffrn_reflns_limit_l_min -21
_diffrn_reflns_number 5159
_diffrn_reflns_theta_full 25.00
_diffrn_reflns_theta_max 25.50
_diffrn_reflns_theta_min 2.18
_diffrn_source 'sealed X-ray tube, 12 x 0.4 mm long-fine focus'
_diffrn_source_current 30
_diffrn_source_power 1.50
_diffrn_source_voltage 50
_exptl_absorpt_coefficient_mu 0.854
_exptl_absorpt_correction_T_max 0.9430
_exptl_absorpt_correction_T_min 0.8701
_exptl_absorpt_correction_type numerical
_exptl_absorpt_process_details 'X-SHAPE and X-RED32 (Stoe & Cie, 2005)'
_exptl_crystal_colour red
_exptl_crystal_density_diffrn 1.431
_exptl_crystal_density_method 'not measured'
_exptl_crystal_description 'part of prism'
_exptl_crystal_F_000 1104
_exptl_crystal_size_max 0.200
_exptl_crystal_size_mid 0.150
_exptl_crystal_size_min 0.100
_refine_diff_density_max 1.398
_refine_diff_density_min -0.658
_refine_diff_density_rms 0.112
_refine_ls_abs_structure_details 'Flack H D (1983), Acta Cryst. A39, 876-881'
_refine_ls_abs_structure_Flack 0.00(9)
_refine_ls_extinction_method none
_refine_ls_goodness_of_fit_ref 1.082
_refine_ls_hydrogen_treatment constr
_refine_ls_matrix_type full
_refine_ls_number_parameters 234
_refine_ls_number_reflns 3320
_refine_ls_number_restraints 25
_refine_ls_restrained_S_all 1.193
_refine_ls_R_factor_all 0.0658
_refine_ls_R_factor_gt 0.0491
_refine_ls_shift/su_max 0.001
_refine_ls_shift/su_mean 0.000
_refine_ls_structure_factor_coef Fsqd
_refine_ls_weighting_details 'calc w=1/[\s^2^(Fo^2^)+(0.0557P)^2^+0.0000P] where P=(Fo^2^+2Fc^2^)/3'
_refine_ls_weighting_scheme calc
_refine_ls_wR_factor_gt 0.1108
_refine_ls_wR_factor_ref 0.1151
_reflns_number_gt 2598
_reflns_number_total 3320
_reflns_threshold_expression >2sigma(I)
_cod_data_source_file c0dt01564d.txt
_cod_data_source_block ks1091_BISP_COD
_cod_original_cell_volume 2470.8(5)
_cod_original_sg_symbol_H-M 'C 2'
_cod_database_code 7015408

loop_
_symmetry_equiv_pos_as_xyz
'x, y, z'
'-x, y, -z'
'x+1/2, y+1/2, z'
'-x+1/2, y+1/2, -z'

loop_
_atom_site_label
_atom_site_type_symbol
_atom_site_fract_x
_atom_site_fract_y
_atom_site_fract_z
_atom_site_U_iso_or_equiv
_atom_site_adp_type
_atom_site_occupancy
_atom_site_symmetry_multiplicity
_atom_site_calc_flag
_atom_site_refinement_flags
_atom_site_disorder_assembly
_atom_site_disorder_group
P1 P 0.00111(15) 0.4182(5) 0.24783(15) 0.0355(7) Uani 1 1 d . . .
P2 P 0.13263(15) 0.3306(5) 0.15638(13) 0.0341(9) Uani 1 1 d . . .
Rh1 Rh 0.11844(4) 0.3637(3) 0.28548(4) 0.0281(2) Uani 1 1 d . . .
C1 C 0.1039(9) 0.470(2) 0.4042(8) 0.035(4) Uani 1 1 d . . .
H1A H 0.0577 0.5273 0.4111 0.042 Uiso 1 1 calc R . .
C2 C 0.1028(12) 0.291(3) 0.4094(9) 0.051(5) Uani 1 1 d . . .
H2A H 0.0552 0.2431 0.4180 0.061 Uiso 1 1 calc R . .
C3 C 0.1641(11) 0.172(3) 0.4401(11) 0.061(5) Uani 1 1 d . . .
H3A H 0.1958 0.2393 0.4748 0.073 Uiso 1 1 calc R . .
H3B H 0.1445 0.0761 0.4691 0.073 Uiso 1 1 calc R . .
C4 C 0.2066(9) 0.098(2) 0.3766(9) 0.074(5) Uani 1 1 d . . .
H4A H 0.1806 -0.0001 0.3533 0.089 Uiso 1 1 calc R . .
H4B H 0.2519 0.0544 0.3982 0.089 Uiso 1 1 calc R . .
C5 C 0.2209(7) 0.233(2) 0.3148(9) 0.052(4) Uani 1 1 d . . .
H5A H 0.2433 0.1826 0.2701 0.063 Uiso 1 1 calc R . .
C6 C 0.2338(9) 0.407(2) 0.3237(9) 0.054(5) Uani 1 1 d . . .
H6A H 0.2629 0.4576 0.2838 0.065 Uiso 1 1 calc R . .
C7 C 0.2397(7) 0.504(2) 0.3982(6) 0.054(4) Uani 1 1 d . . .
H7A H 0.2739 0.5988 0.3940 0.065 Uiso 1 1 calc R . .
H7B H 0.2584 0.4242 0.4379 0.065 Uiso 1 1 calc R . .
C8 C 0.1676(10) 0.581(3) 0.4232(10) 0.058(5) Uani 1 1 d . . .
H8A H 0.1709 0.5994 0.4784 0.070 Uiso 1 1 calc R . .
H8B H 0.1604 0.6945 0.3989 0.070 Uiso 1 1 calc R . .
C9 C -0.0137(5) 0.353(4) 0.1451(5) 0.053(3) Uani 1 1 d . . .
H9A H -0.0220 0.2274 0.1416 0.063 Uiso 1 1 calc R . .
H9B H -0.0557 0.4127 0.1230 0.063 Uiso 1 1 calc R . .
C10 C 0.0501(6) 0.4006(19) 0.1012(5) 0.048(4) Uani 1 1 d . . .
H10A H 0.0512 0.5267 0.0928 0.058 Uiso 1 1 calc R . .
H10B H 0.0474 0.3430 0.0514 0.058 Uiso 1 1 calc R . .
C11 C -0.0164(8) 0.655(2) 0.2481(8) 0.064(4) Uani 1 1 d . . .
H11A H -0.0656 0.6763 0.2323 0.095 Uiso 1 1 calc R . .
H11B H 0.0142 0.7124 0.2131 0.095 Uiso 1 1 calc R . .
H11C H -0.0070 0.7007 0.2990 0.095 Uiso 1 1 calc R . .
C12 C -0.0775(6) 0.3202(18) 0.2944(7) 0.052(4) Uani 1 1 d . . .
C13 C -0.1472(5) 0.363(4) 0.2492(7) 0.072(4) Uani 1 1 d . . .
H13A H -0.1866 0.3096 0.2741 0.109 Uiso 1 1 calc R . .
H13B H -0.1453 0.3171 0.1979 0.109 Uiso 1 1 calc R . .
H13C H -0.1538 0.4877 0.2471 0.109 Uiso 1 1 calc R . .
C14 C -0.0833(6) 0.380(4) 0.3758(6) 0.067(4) Uani 1 1 d . . .
H14A H -0.1238 0.3249 0.3975 0.101 Uiso 1 1 calc R . .
H14B H -0.0893 0.5057 0.3767 0.101 Uiso 1 1 calc R . .
H14C H -0.0404 0.3489 0.4053 0.101 Uiso 1 1 calc R . .
C15 C -0.0661(7) 0.1211(19) 0.2963(8) 0.060(4) Uani 1 1 d . . .
H15A H -0.1056 0.0659 0.3201 0.089 Uiso 1 1 calc R . .
H15B H -0.0224 0.0945 0.3253 0.089 Uiso 1 1 calc R . .
H15C H -0.0632 0.0777 0.2448 0.089 Uiso 1 1 calc R . .
C16 C 0.1381(8) 0.0999(16) 0.1335(8) 0.054(4) Uani 1 1 d . . .
H16A H 0.1441 0.0862 0.0793 0.082 Uiso 1 1 calc R . .
H16B H 0.0949 0.0420 0.1472 0.082 Uiso 1 1 calc R . .
H16C H 0.1783 0.0486 0.1617 0.082 Uiso 1 1 calc R . .
C17 C 0.2043(7) 0.4434(19) 0.1038(6) 0.052(3) Uani 1 1 d . . .
C18 C 0.2022(9) 0.640(2) 0.1262(7) 0.067(4) Uani 1 1 d . . .
H18A H 0.2384 0.7024 0.1000 0.100 Uiso 1 1 calc R . .
H18B H 0.2109 0.6515 0.1807 0.100 Uiso 1 1 calc R . .
H18C H 0.1560 0.6877 0.1116 0.100 Uiso 1 1 calc R . .
C19 C 0.2772(6) 0.367(5) 0.1229(6) 0.079(5) Uani 1 1 d . . .
H19A H 0.3123 0.4290 0.0946 0.118 Uiso 1 1 calc R . .
H19B H 0.2775 0.2452 0.1093 0.118 Uiso 1 1 calc R . .
H19C H 0.2885 0.3798 0.1770 0.118 Uiso 1 1 calc R . .
C20 C 0.1884(9) 0.429(2) 0.0161(6) 0.082(6) Uani 1 1 d . . .
H20A H 0.2256 0.4873 -0.0103 0.122 Uiso 1 1 calc R . .
H20B H 0.1432 0.4836 0.0027 0.122 Uiso 1 1 calc R . .
H20C H 0.1867 0.3074 0.0015 0.122 Uiso 1 1 calc R . .
B1 B 0.0000 0.8661(17) 0.5000 0.121(3) Uiso 1 2 d SD . .
F1 F 0.0000 1.0443(15) 0.5000 0.121(3) Uiso 1 2 d SD . .
F2 F 0.0359(8) 0.8215(19) 0.4307(6) 0.121(3) Uiso 0.50 1 d PD . .
F3 F 0.0307(9) 0.7889(18) 0.5580(6) 0.121(3) Uiso 0.50 1 d PD . .
F4 F -0.0697(4) 0.8080(18) 0.4823(10) 0.121(3) Uiso 0.50 1 d PD . .
B2 B 0.0000 0.857(2) 0.0000 0.119(3) Uiso 1 2 d SD . .
F5 F -0.0074(8) 0.845(3) -0.0794(3) 0.119(3) Uiso 0.50 1 d PD . .
F6 F -0.0137(9) 1.0261(18) 0.0206(10) 0.119(3) Uiso 0.50 1 d PD . .
F7 F 0.0653(5) 0.805(2) 0.0246(9) 0.119(3) Uiso 0.50 1 d PD . .
F8 F -0.0517(7) 0.749(2) 0.0291(10) 0.119(3) Uiso 0.50 1 d PD . .

loop_
_atom_site_aniso_label
_atom_site_aniso_U_11
_atom_site_aniso_U_22
_atom_site_aniso_U_33
_atom_site_aniso_U_23
_atom_site_aniso_U_13
_atom_site_aniso_U_12
P1 0.0354(14) 0.0355(19) 0.0350(12) -0.0033(11) -0.0050(11) 0.0014(12)
P2 0.0442(13) 0.030(3) 0.0285(10) -0.0047(12) 0.0016(10) -0.0023(15)
Rh1 0.0261(3) 0.0318(4) 0.0260(3) 0.0003(7) -0.0028(2) -0.0013(8)
C1 0.032(8) 0.042(9) 0.032(7) -0.001(6) 0.006(6) -0.010(6)
C2 0.058(11) 0.060(10) 0.035(8) 0.006(7) 0.000(7) -0.010(8)
C3 0.067(12) 0.060(11) 0.056(10) 0.020(8) -0.007(8) 0.012(9)
C4 0.075(10) 0.075(12) 0.071(9) 0.029(8) -0.008(9) 0.036(9)
C5 0.030(7) 0.079(12) 0.047(7) 0.011(8) -0.001(6) 0.024(8)
C6 0.035(6) 0.081(17) 0.047(6) -0.010(9) -0.002(5) -0.007(9)
C7 0.043(7) 0.082(11) 0.036(6) 0.000(6) -0.003(5) -0.015(7)
C8 0.059(11) 0.076(13) 0.038(8) -0.013(7) -0.011(8) -0.016(9)
C9 0.047(5) 0.077(9) 0.032(4) 0.005(10) -0.009(4) 0.004(13)
C10 0.057(6) 0.054(12) 0.032(4) -0.010(5) -0.010(4) -0.001(7)
C11 0.058(8) 0.060(9) 0.072(8) 0.010(8) -0.004(7) 0.010(8)
C12 0.031(5) 0.055(12) 0.068(6) -0.012(6) -0.007(5) -0.007(6)
C13 0.033(5) 0.099(11) 0.085(7) 0.020(18) -0.006(5) -0.030(15)
C14 0.044(5) 0.102(13) 0.057(6) 0.007(12) 0.015(5) 0.006(13)
C15 0.052(8) 0.051(9) 0.076(9) -0.002(7) 0.002(7) -0.014(7)
C16 0.072(10) 0.035(8) 0.056(7) -0.016(6) 0.002(7) 0.006(7)
C17 0.054(7) 0.069(9) 0.035(5) -0.004(5) 0.015(5) -0.015(6)
C18 0.100(12) 0.058(9) 0.044(6) 0.006(6) 0.021(7) -0.032(9)
C19 0.062(7) 0.119(14) 0.057(6) -0.025(15) 0.017(5) -0.025(17)
C20 0.118(12) 0.103(15) 0.026(5) -0.007(6) 0.016(6) -0.037(11)

loop_
_atom_type_symbol
_atom_type_description
_atom_type_scat_dispersion_real
_atom_type_scat_dispersion_imag
_atom_type_scat_source
C C 0.0033 0.0016 'International Tables Vol C Tables 4.2.6.8 and 6.1.1.4'
H H 0.0000 0.0000 'International Tables Vol C Tables 4.2.6.8 and 6.1.1.4'
B B 0.0013 0.0007 'International Tables Vol C Tables 4.2.6.8 and 6.1.1.4'
F F 0.0171 0.0103 'International Tables Vol C Tables 4.2.6.8 and 6.1.1.4'
P P 0.1023 0.0942 'International Tables Vol C Tables 4.2.6.8 and 6.1.1.4'
Rh Rh -1.1178 0.9187 'International Tables Vol C Tables 4.2.6.8 and 6.1.1.4'

loop_
_geom_angle_atom_site_label_1
_geom_angle_atom_site_label_2
_geom_angle_atom_site_label_3
_geom_angle
_geom_angle_site_symmetry_1
_geom_angle_site_symmetry_3
_geom_angle_publ_flag
C11 P1 C9 104.2(10) . . ?
C11 P1 C12 104.3(7) . . ?
C9 P1 C12 103.1(6) . . ?
C11 P1 Rh1 110.2(4) . . ?
C9 P1 Rh1 108.7(4) . . ?
C12 P1 Rh1 124.4(4) . . ?
C16 P2 C10 102.7(6) . . ?
C16 P2 C17 106.8(7) . . ?
C10 P2 C17 102.2(6) . . ?
C16 P2 Rh1 109.6(5) . . ?
C10 P2 Rh1 110.1(4) . . ?
C17 P2 Rh1 123.4(4) . . ?
C5 Rh1 C1 95.3(6) . . ?
C5 Rh1 C6 35.4(6) . . ?
C1 Rh1 C6 80.3(6) . . ?
C5 Rh1 C2 79.5(7) . . ?
C1 Rh1 C2 35.2(4) . . ?
C6 Rh1 C2 85.4(7) . . ?
C5 Rh1 P2 92.1(4) . . ?
C1 Rh1 P2 165.2(4) . . ?
C6 Rh1 P2 98.7(5) . . ?
C2 Rh1 P2 159.5(5) . . ?
C5 Rh1 P1 163.4(4) . . ?
C1 Rh1 P1 92.4(4) . . ?
C6 Rh1 P1 161.1(4) . . ?
C2 Rh1 P1 98.7(6) . . ?
P2 Rh1 P1 83.92(10) . . ?
C2 C1 C8 124(2) . . ?
C2 C1 Rh1 72.9(12) . . ?
C8 C1 Rh1 106.2(12) . . ?
C2 C1 H1A 114.9 . . ?
C8 C1 H1A 114.9 . . ?
Rh1 C1 H1A 114.9 . . ?
C1 C2 C3 127(2) . . ?
C1 C2 Rh1 71.9(12) . . ?
C3 C2 Rh1 110.4(14) . . ?
C1 C2 H2A 113.4 . . ?
C3 C2 H2A 113.4 . . ?
Rh1 C2 H2A 113.4 . . ?
C4 C3 C2 112.1(14) . . ?
C4 C3 H3A 109.2 . . ?
C2 C3 H3A 109.2 . . ?
C4 C3 H3B 109.2 . . ?
C2 C3 H3B 109.2 . . ?
H3A C3 H3B 107.9 . . ?
C3 C4 C5 112.7(14) . . ?
C3 C4 H4A 109.0 . . ?
C5 C4 H4A 109.0 . . ?
C3 C4 H4B 109.0 . . ?
C5 C4 H4B 109.0 . . ?
H4A C4 H4B 107.8 . . ?
C6 C5 C4 128.0(18) . . ?
C6 C5 Rh1 74.5(10) . . ?
C4 C5 Rh1 106.8(10) . . ?
C6 C5 H5A 113.2 . . ?
C4 C5 H5A 113.2 . . ?
Rh1 C5 H5A 113.2 . . ?
C5 C6 C7 125.9(18) . . ?
C5 C6 Rh1 70.1(10) . . ?
C7 C6 Rh1 111.1(11) . . ?
C5 C6 H6A 113.8 . . ?
C7 C6 H6A 113.8 . . ?
Rh1 C6 H6A 113.8 . . ?
C6 C7 C8 113.7(11) . . ?
C6 C7 H7A 108.8 . . ?
C8 C7 H7A 108.8 . . ?
C6 C7 H7B 108.8 . . ?
C8 C7 H7B 108.8 . . ?
H7A C7 H7B 107.7 . . ?
C1 C8 C7 114.9(14) . . ?
C1 C8 H8A 108.5 . . ?
C7 C8 H8A 108.5 . . ?
C1 C8 H8B 108.5 . . ?
C7 C8 H8B 108.5 . . ?
H8A C8 H8B 107.5 . . ?
C10 C9 P1 110.0(10) . . ?
C10 C9 H9A 109.7 . . ?
P1 C9 H9A 109.7 . . ?
C10 C9 H9B 109.7 . . ?
P1 C9 H9B 109.7 . . ?
H9A C9 H9B 108.2 . . ?
C9 C10 P2 109.3(8) . . ?
C9 C10 H10A 109.8 . . ?
P2 C10 H10A 109.8 . . ?
C9 C10 H10B 109.8 . . ?
P2 C10 H10B 109.8 . . ?
H10A C10 H10B 108.3 . . ?
P1 C11 H11A 109.5 . . ?
P1 C11 H11B 109.5 . . ?
H11A C11 H11B 109.5 . . ?
P1 C11 H11C 109.5 . . ?
H11A C11 H11C 109.5 . . ?
H11B C11 H11C 109.5 . . ?
C14 C12 C13 108.9(12) . . ?
C14 C12 C15 107.3(15) . . ?
C13 C12 C15 109.6(14) . . ?
C14 C12 P1 112.5(10) . . ?
C13 C12 P1 111.3(9) . . ?
C15 C12 P1 107.1(9) . . ?
C12 C13 H13A 109.5 . . ?
C12 C13 H13B 109.5 . . ?
H13A C13 H13B 109.5 . . ?
C12 C13 H13C 109.5 . . ?
H13A C13 H13C 109.5 . . ?
H13B C13 H13C 109.5 . . ?
C12 C14 H14A 109.5 . . ?
C12 C14 H14B 109.5 . . ?
H14A C14 H14B 109.5 . . ?
C12 C14 H14C 109.5 . . ?
H14A C14 H14C 109.5 . . ?
H14B C14 H14C 109.5 . . ?
C12 C15 H15A 109.5 . . ?
C12 C15 H15B 109.5 . . ?
H15A C15 H15B 109.5 . . ?
C12 C15 H15C 109.5 . . ?
H15A C15 H15C 109.5 . . ?
H15B C15 H15C 109.5 . . ?
P2 C16 H16A 109.5 . . ?
P2 C16 H16B 109.5 . . ?
H16A C16 H16B 109.5 . . ?
P2 C16 H16C 109.5 . . ?
H16A C16 H16C 109.5 . . ?
H16B C16 H16C 109.5 . . ?
C19 C17 C20 108.6(12) . . ?
C19 C17 C18 110.4(15) . . ?
C20 C17 C18 108.1(11) . . ?
C19 C17 P2 112.3(12) . . ?
C20 C17 P2 110.2(9) . . ?
C18 C17 P2 107.1(9) . . ?
C17 C18 H18A 109.5 . . ?
C17 C18 H18B 109.5 . . ?
H18A C18 H18B 109.5 . . ?
C17 C18 H18C 109.5 . . ?
H18A C18 H18C 109.5 . . ?
H18B C18 H18C 109.5 . . ?
C17 C19 H19A 109.5 . . ?
C17 C19 H19B 109.5 . . ?
H19A C19 H19B 109.5 . . ?
C17 C19 H19C 109.5 . . ?
H19A C19 H19C 109.5 . . ?
H19B C19 H19C 109.5 . . ?
C17 C20 H20A 109.5 . . ?
C17 C20 H20B 109.5 . . ?
H20A C20 H20B 109.5 . . ?
C17 C20 H20C 109.5 . . ?
H20A C20 H20C 109.5 . . ?
H20B C20 H20C 109.5 . . ?
F3 B1 F3 125.4(11) . 2_556 ?
F3 B1 F1 117.3(6) . . ?
F3 B1 F1 117.3(6) 2_556 . ?
F3 B1 F4 45.8(7) . 2_556 ?
F3 B1 F4 114.0(6) 2_556 2_556 ?
F1 B1 F4 108.4(5) . 2_556 ?
F3 B1 F4 114.0(6) . . ?
F3 B1 F4 45.8(7) 2_556 . ?
F1 B1 F4 108.5(5) . . ?
F4 B1 F4 143.1(10) 2_556 . ?
F3 B1 F2 56.2(7) . 2_556 ?
F3 B1 F2 110.0(5) 2_556 2_556 ?
F1 B1 F2 103.5(5) . 2_556 ?
F4 B1 F2 102.0(5) 2_556 2_556 ?
F4 B1 F2 69.2(6) . 2_556 ?
F3 B1 F2 110.0(5) . . ?
F3 B1 F2 56.2(7) 2_556 . ?
F1 B1 F2 103.5(5) . . ?
F4 B1 F2 69.2(6) 2_556 . ?
F4 B1 F2 102.0(5) . . ?
F2 B1 F2 152.9(10) 2_556 . ?
F3 F2 B1 55.3(5) 2_556 . ?
F3 F2 F4 100.5(10) 2_556 2_556 ?
B1 F2 F4 53.9(4) . 2_556 ?
F4 F3 B1 72.9(6) 2_556 . ?
F4 F3 F2 141.4(8) 2_556 2_556 ?
B1 F3 F2 68.5(5) . 2_556 ?
F3 F4 B1 61.3(6) 2_556 . ?
F3 F4 F2 112.6(11) 2_556 2_556 ?
B1 F4 F2 57.0(4) . 2_556 ?
F7 B2 F7 145.5(14) . 2 ?
F7 B2 F6 112.1(6) . . ?
F7 B2 F6 100.6(12) 2 . ?
F7 B2 F6 100.6(12) . 2 ?
F7 B2 F6 112.1(6) 2 2 ?
F6 B2 F6 38.7(15) . 2 ?
F7 B2 F8 45.3(9) . 2 ?
F7 B2 F8 110.6(6) 2 2 ?
F6 B2 F8 143.1(13) . 2 ?
F6 B2 F8 108.6(5) 2 2 ?
F7 B2 F8 110.6(6) . . ?
F7 B2 F8 45.3(9) 2 . ?
F6 B2 F8 108.6(5) . . ?
F6 B2 F8 143.1(13) 2 . ?
F8 B2 F8 107.3(15) 2 . ?
F7 B2 F5 67.3(7) . 2 ?
F7 B2 F5 110.4(5) 2 2 ?
F6 B2 F5 78.9(15) . 2 ?
F6 B2 F5 108.2(5) 2 2 ?
F8 B2 F5 106.9(5) 2 2 ?
F8 B2 F5 68.6(10) . 2 ?
F7 B2 F5 110.4(5) . . ?
F7 B2 F5 67.3(7) 2 . ?
F6 B2 F5 108.2(5) . . ?
F6 B2 F5 78.9(15) 2 . ?
F8 B2 F5 68.6(10) 2 . ?
F8 B2 F5 106.9(5) . . ?
F5 B2 F5 172.7(17) 2 . ?
B2 F5 F7 54.7(4) . 2 ?
B2 F5 F8 55.6(6) . 2 ?
F7 F5 F8 93.5(12) 2 2 ?
B2 F5 F6 50.0(8) . 2 ?
F7 F5 F6 86.6(9) 2 2 ?
F8 F5 F6 84.6(7) 2 2 ?
F6 F6 B2 70.7(8) 2 . ?
F6 F6 F5 110.1(14) 2 2 ?
B2 F6 F5 51.1(8) . 2 ?
F8 F7 B2 69.7(7) 2 . ?
F8 F7 F5 119.8(13) 2 2 ?
B2 F7 F5 57.9(5) . 2 ?
F7 F8 B2 65.0(6) 2 . ?
F7 F8 F5 116.6(10) 2 2 ?
B2 F8 F5 55.8(6) . 2 ?

loop_
_geom_bond_atom_site_label_1
_geom_bond_atom_site_label_2
_geom_bond_distance
_geom_bond_site_symmetry_2
_geom_bond_publ_flag
P1 C11 1.831(15) . ?
P1 C9 1.864(11) . ?
P1 C12 1.866(13) . ?
P1 Rh1 2.295(3) . ?
P2 C16 1.803(12) . ?
P2 C10 1.855(10) . ?
P2 C17 1.866(13) . ?
P2 Rh1 2.290(3) . ?
Rh1 C5 2.194(13) . ?
Rh1 C1 2.247(15) . ?
Rh1 C6 2.249(15) . ?
Rh1 C2 2.260(17) . ?
C1 C2 1.364(17) . ?
C1 C8 1.48(2) . ?
C1 H1A 0.9800 . ?
C2 C3 1.53(2) . ?
C2 H2A 0.9800 . ?
C3 C4 1.50(2) . ?
C3 H3A 0.9700 . ?
C3 H3B 0.9700 . ?
C4 C5 1.52(2) . ?
C4 H4A 0.9700 . ?
C4 H4B 0.9700 . ?
C5 C6 1.35(2) . ?
C5 H5A 0.9800 . ?
C6 C7 1.49(2) . ?
C6 H6A 0.9800 . ?
C7 C8 1.55(2) . ?
C7 H7A 0.9700 . ?
C7 H7B 0.9700 . ?
C8 H8A 0.9700 . ?
C8 H8B 0.9700 . ?
C9 C10 1.492(16) . ?
C9 H9A 0.9700 . ?
C9 H9B 0.9700 . ?
C10 H10A 0.9700 . ?
C10 H10B 0.9700 . ?
C11 H11A 0.9600 . ?
C11 H11B 0.9600 . ?
C11 H11C 0.9600 . ?
C12 C14 1.498(18) . ?
C12 C13 1.524(15) . ?
C12 C15 1.530(19) . ?
C13 H13A 0.9600 . ?
C13 H13B 0.9600 . ?
C13 H13C 0.9600 . ?
C14 H14A 0.9600 . ?
C14 H14B 0.9600 . ?
C14 H14C 0.9600 . ?
C15 H15A 0.9600 . ?
C15 H15B 0.9600 . ?
C15 H15C 0.9600 . ?
C16 H16A 0.9600 . ?
C16 H16B 0.9600 . ?
C16 H16C 0.9600 . ?
C17 C19 1.50(2) . ?
C17 C20 1.544(15) . ?
C17 C18 1.54(2) . ?
C18 H18A 0.9600 . ?
C18 H18B 0.9600 . ?
C18 H18C 0.9600 . ?
C19 H19A 0.9600 . ?
C19 H19B 0.9600 . ?
C19 H19C 0.9600 . ?
C20 H20A 0.9600 . ?
C20 H20B 0.9600 . ?
C20 H20C 0.9600 . ?
B1 F3 1.280(6) . ?
B1 F3 1.280(6) 2_556 ?
B1 F1 1.356(7) . ?
B1 F4 1.395(6) 2_556 ?
B1 F4 1.396(6) . ?
B1 F2 1.448(6) 2_556 ?
B1 F2 1.448(6) . ?
F2 F3 1.293(16) 2_556 ?
F2 F4 1.615(15) 2_556 ?
F3 F4 1.046(17) 2_556 ?
F3 F2 1.293(16) 2_556 ?
F4 F3 1.046(17) 2_556 ?
F4 F2 1.615(15) 2_556 ?
B2 F7 1.334(6) . ?
B2 F7 1.334(6) 2 ?
B2 F6 1.364(7) . ?
B2 F6 1.364(7) 2 ?
B2 F8 1.381(7) 2 ?
B2 F8 1.381(7) . ?
B2 F5 1.384(6) 2 ?
B2 F5 1.385(6) . ?
F5 F7 1.507(16) 2 ?
F5 F8 1.56(2) 2 ?
F5 F6 1.75(3) 2 ?
F6 F6 0.90(3) 2 ?
F6 F5 1.75(3) 2 ?
F7 F8 1.046(19) 2 ?
F7 F5 1.507(16) 2 ?
F8 F7 1.046(19) 2 ?
F8 F5 1.56(2) 2 ?

loop_
_geom_torsion_atom_site_label_1
_geom_torsion_atom_site_label_2
_geom_torsion_atom_site_label_3
_geom_torsion_atom_site_label_4
_geom_torsion
_geom_torsion_site_symmetry_1
_geom_torsion_site_symmetry_2
_geom_torsion_site_symmetry_3
_geom_torsion_site_symmetry_4
_geom_torsion_publ_flag
C16 P2 Rh1 C5 60.8(7) . . . . ?
C10 P2 Rh1 C5 173.0(6) . . . . ?
C17 P2 Rh1 C5 -66.2(7) . . . . ?
C16 P2 Rh1 C1 -179.1(18) . . . . ?
C10 P2 Rh1 C1 -66.8(19) . . . . ?
C17 P2 Rh1 C1 53.9(18) . . . . ?
C16 P2 Rh1 C6 95.8(7) . . . . ?
C10 P2 Rh1 C6 -152.0(6) . . . . ?
C17 P2 Rh1 C6 -31.2(7) . . . . ?
C16 P2 Rh1 C2 -4.5(17) . . . . ?
C10 P2 Rh1 C2 107.8(17) . . . . ?
C17 P2 Rh1 C2 -131.5(17) . . . . ?
C16 P2 Rh1 P1 -103.1(5) . . . . ?
C10 P2 Rh1 P1 9.2(5) . . . . ?
C17 P2 Rh1 P1 129.9(6) . . . . ?
C11 P1 Rh1 C5 -177.8(16) . . . . ?
C9 P1 Rh1 C5 -64.2(18) . . . . ?
C12 P1 Rh1 C5 57.4(16) . . . . ?
C11 P1 Rh1 C1 64.8(7) . . . . ?
C9 P1 Rh1 C1 178.4(10) . . . . ?
C12 P1 Rh1 C1 -60.0(6) . . . . ?
C11 P1 Rh1 C6 -1.7(16) . . . . ?
C9 P1 Rh1 C6 111.9(18) . . . . ?
C12 P1 Rh1 C6 -126.5(15) . . . . ?
C11 P1 Rh1 C2 99.6(7) . . . . ?
C9 P1 Rh1 C2 -146.8(10) . . . . ?
C12 P1 Rh1 C2 -25.2(7) . . . . ?
C11 P1 Rh1 P2 -100.9(5) . . . . ?
C9 P1 Rh1 P2 12.7(9) . . . . ?
C12 P1 Rh1 P2 134.3(5) . . . . ?
C5 Rh1 C1 C2 -63.5(15) . . . . ?
C6 Rh1 C1 C2 -95.7(16) . . . . ?
P2 Rh1 C1 C2 176.7(8) . . . . ?
P1 Rh1 C1 C2 101.8(15) . . . . ?
C5 Rh1 C1 C8 58.3(13) . . . . ?
C6 Rh1 C1 C8 26.1(12) . . . . ?
C2 Rh1 C1 C8 122(2) . . . . ?
P2 Rh1 C1 C8 -61(2) . . . . ?
P1 Rh1 C1 C8 -136.4(11) . . . . ?
C8 C1 C2 C3 4(4) . . . . ?
Rh1 C1 C2 C3 102(2) . . . . ?
C8 C1 C2 Rh1 -98.2(19) . . . . ?
C5 Rh1 C2 C1 115.0(15) . . . . ?
C6 Rh1 C2 C1 79.8(15) . . . . ?
P2 Rh1 C2 C1 -177.6(6) . . . . ?
P1 Rh1 C2 C1 -81.7(14) . . . . ?
C5 Rh1 C2 C3 -8.3(13) . . . . ?
C1 Rh1 C2 C3 -123(2) . . . . ?
C6 Rh1 C2 C3 -43.6(13) . . . . ?
P2 Rh1 C2 C3 59(2) . . . . ?
P1 Rh1 C2 C3 155.0(12) . . . . ?
C1 C2 C3 C4 -97(3) . . . . ?
Rh1 C2 C3 C4 -15(2) . . . . ?
C2 C3 C4 C5 42(2) . . . . ?
C3 C4 C5 C6 36(2) . . . . ?
C3 C4 C5 Rh1 -47.6(17) . . . . ?
C1 Rh1 C5 C6 -65.1(13) . . . . ?
C2 Rh1 C5 C6 -96.8(14) . . . . ?
P2 Rh1 C5 C6 102.1(13) . . . . ?
P1 Rh1 C5 C6 177.8(8) . . . . ?
C1 Rh1 C5 C4 60.6(11) . . . . ?
C6 Rh1 C5 C4 125.7(19) . . . . ?
C2 Rh1 C5 C4 28.9(11) . . . . ?
P2 Rh1 C5 C4 -132.2(10) . . . . ?
P1 Rh1 C5 C4 -56(2) . . . . ?
C4 C5 C6 C7 3(3) . . . . ?
Rh1 C5 C6 C7 102.1(17) . . . . ?
C4 C5 C6 Rh1 -99.4(16) . . . . ?
C1 Rh1 C6 C5 113.6(13) . . . . ?
C2 Rh1 C6 C5 78.4(13) . . . . ?
P2 Rh1 C6 C5 -81.3(12) . . . . ?
P1 Rh1 C6 C5 -178.1(7) . . . . ?
C5 Rh1 C6 C7 -121.9(19) . . . . ?
C1 Rh1 C6 C7 -8.4(11) . . . . ?
C2 Rh1 C6 C7 -43.5(12) . . . . ?
P2 Rh1 C6 C7 156.7(10) . . . . ?
P1 Rh1 C6 C7 60(2) . . . . ?
C5 C6 C7 C8 -91(2) . . . . ?
Rh1 C6 C7 C8 -10.9(18) . . . . ?
C2 C1 C8 C7 39(3) . . . . ?
Rh1 C1 C8 C7 -41.1(17) . . . . ?
C6 C7 C8 C1 36(2) . . . . ?
C11 P1 C9 C10 79.0(16) . . . . ?
C12 P1 C9 C10 -172.3(14) . . . . ?
Rh1 P1 C9 C10 -38.5(18) . . . . ?
P1 C9 C10 P2 46.1(18) . . . . ?
C16 P2 C10 C9 81.3(14) . . . . ?
C17 P2 C10 C9 -168.1(13) . . . . ?
Rh1 P2 C10 C9 -35.3(14) . . . . ?
C11 P1 C12 C14 -62.1(13) . . . . ?
C9 P1 C12 C14 -170.8(14) . . . . ?
Rh1 P1 C12 C14 65.2(13) . . . . ?
C11 P1 C12 C13 60.5(14) . . . . ?
C9 P1 C12 C13 -48.2(15) . . . . ?
Rh1 P1 C12 C13 -172.2(12) . . . . ?
C11 P1 C12 C15 -179.8(8) . . . . ?
C9 P1 C12 C15 71.6(11) . . . . ?
Rh1 P1 C12 C15 -52.5(8) . . . . ?
C16 P2 C17 C19 -56.0(12) . . . . ?
C10 P2 C17 C19 -163.5(12) . . . . ?
Rh1 P2 C17 C19 72.2(12) . . . . ?
C16 P2 C17 C20 65.2(11) . . . . ?
C10 P2 C17 C20 -42.3(12) . . . . ?
Rh1 P2 C17 C20 -166.6(9) . . . . ?
C16 P2 C17 C18 -177.4(8) . . . . ?
C10 P2 C17 C18 75.1(9) . . . . ?
Rh1 P2 C17 C18 -49.2(10) . . . . ?
F3 B1 F2 F3 119.9(13) . . . 2_556 ?
F1 B1 F2 F3 -114.0(7) . . . 2_556 ?
F4 B1 F2 F3 141.2(9) 2_556 . . 2_556 ?
F4 B1 F2 F3 -1.4(11) . . . 2_556 ?
F2 B1 F2 F3 66.0(7) 2_556 . . 2_556 ?
F3 B1 F2 F4 -21.2(10) . . . 2_556 ?
F3 B1 F2 F4 -141.2(9) 2_556 . . 2_556 ?
F1 B1 F2 F4 104.9(5) . . . 2_556 ?
F4 B1 F2 F4 -142.6(10) . . . 2_556 ?
F2 B1 F2 F4 -75.1(5) 2_556 . . 2_556 ?
F3 B1 F3 F4 90.3(9) 2_556 . . 2_556 ?
F1 B1 F3 F4 -89.7(9) . . . 2_556 ?
F4 B1 F3 F4 142.0(12) . . . 2_556 ?
F2 B1 F3 F4 -178.1(14) 2_556 . . 2_556 ?
F2 B1 F3 F4 28.2(12) . . . 2_556 ?
F3 B1 F3 F2 -91.6(7) 2_556 . . 2_556 ?
F1 B1 F3 F2 88.4(7) . . . 2_556 ?
F4 B1 F3 F2 178.1(14) 2_556 . . 2_556 ?
F4 B1 F3 F2 -39.9(11) . . . 2_556 ?
F2 B1 F3 F2 -153.7(10) . . . 2_556 ?
F3 B1 F4 F3 -116.9(14) . . . 2_556 ?
F1 B1 F4 F3 110.5(9) . . . 2_556 ?
F4 B1 F4 F3 -69.5(9) 2_556 . . 2_556 ?
F2 B1 F4 F3 -151.7(12) 2_556 . . 2_556 ?
F2 B1 F4 F3 1.6(12) . . . 2_556 ?
F3 B1 F4 F2 34.8(10) . . . 2_556 ?
F3 B1 F4 F2 151.7(12) 2_556 . . 2_556 ?
F1 B1 F4 F2 -97.9(5) . . . 2_556 ?
F4 B1 F4 F2 82.1(5) 2_556 . . 2_556 ?
F2 B1 F4 F2 153.3(10) . . . 2_556 ?
F7 B2 F5 F7 142.9(15) . . . 2 ?
F6 B2 F5 F7 -94.2(14) . . . 2 ?
F6 B2 F5 F7 -119.8(9) 2 . . 2 ?
F8 B2 F5 F7 125.0(12) 2 . . 2 ?
F8 B2 F5 F7 22.6(13) . . . 2 ?
F5 B2 F5 F7 72.8(9) 2 . . 2 ?
F7 B2 F5 F8 17.9(14) . . . 2 ?
F7 B2 F5 F8 -125.0(12) 2 . . 2 ?
F6 B2 F5 F8 140.8(14) . . . 2 ?
F6 B2 F5 F8 115.2(8) 2 . . 2 ?
F8 B2 F5 F8 -102.4(15) . . . 2 ?
F5 B2 F5 F8 -52.2(9) 2 . . 2 ?
F7 B2 F5 F6 -97.3(13) . . . 2 ?
F7 B2 F5 F6 119.8(9) 2 . . 2 ?
F6 B2 F5 F6 25.7(15) . . . 2 ?
F8 B2 F5 F6 -115.2(8) 2 . . 2 ?
F8 B2 F5 F6 142.4(13) . . . 2 ?
F5 B2 F5 F6 -167.4(7) 2 . . 2 ?
F7 B2 F6 F6 79(2) . . . 2 ?
F7 B2 F6 F6 -112.3(18) 2 . . 2 ?
F8 B2 F6 F6 35(3) 2 . . 2 ?
F8 B2 F6 F6 -158(2) . . . 2 ?
F5 B2 F6 F6 139(2) 2 . . 2 ?
F5 B2 F6 F6 -43(2) . . . 2 ?
F7 B2 F6 F5 -59.8(8) . . . 2 ?
F7 B2 F6 F5 108.9(6) 2 . . 2 ?
F6 B2 F6 F5 -139(2) 2 . . 2 ?
F8 B2 F6 F5 -103.4(19) 2 . . 2 ?
F8 B2 F6 F5 62.7(7) . . . 2 ?
F5 B2 F6 F5 178.3(4) . . . 2 ?
F7 B2 F7 F8 55.6(13) 2 . . 2 ?
F6 B2 F7 F8 -144.4(18) . . . 2 ?
F6 B2 F7 F8 -105.7(13) 2 . . 2 ?
F8 B2 F7 F8 94(2) . . . 2 ?
F5 B2 F7 F8 148.9(16) 2 . . 2 ?
F5 B2 F7 F8 -24(2) . . . 2 ?
F7 B2 F7 F5 -93.3(9) 2 . . 2 ?
F6 B2 F7 F5 66.8(16) . . . 2 ?
F6 B2 F7 F5 105.4(6) 2 . . 2 ?
F8 B2 F7 F5 -148.9(16) 2 . . 2 ?
F8 B2 F7 F5 -54.6(16) . . . 2 ?
F5 B2 F7 F5 -172.6(17) . . . 2 ?
F7 B2 F8 F7 -150.1(15) . . . 2 ?
F6 B2 F8 F7 86.6(16) . . . 2 ?
F6 B2 F8 F7 64(2) 2 . . 2 ?
F8 B2 F8 F7 -102.1(14) 2 . . 2 ?
F5 B2 F8 F7 156.1(19) 2 . . 2 ?
F5 B2 F8 F7 -29.9(16) . . . 2 ?
F7 B2 F8 F5 53.8(13) . . . 2 ?
F7 B2 F8 F5 -156.1(19) 2 . . 2 ?
F6 B2 F8 F5 -69.5(14) . . . 2 ?
F6 B2 F8 F5 -92.0(13) 2 . . 2 ?
F8 B2 F8 F5 101.8(7) 2 . . 2 ?
F5 B2 F8 F5 174.0(14) . . . 2 ?
